data_1512942
loop_
_publ_author_name
'Timothy J. Boyle'
'Leigh Anna M. Ottley'

_publ_section_title
;
 Structural characterization of the coordination behavior of
 4,4'-di-methoxy,2,2'-di-ol-benzophenone modified metal
 alkoxides
;
_journal_issue 1
_journal_name_full 'Inorganica Chimica Acta'
_journal_page_first 69
_journal_page_last 80
_journal_paper_doi 10.1016/j.ica.2010.08.047
_journal_volume 364
_journal_year 2010
_chemical_formula_sum 'C38 H42 O16 W2'
_chemical_formula_weight 1122.42
_chemical_name_systematic
; 
 ? 
;
_space_group_IT_number 15
_symmetry_cell_setting monoclinic
_symmetry_space_group_name_Hall '-C 2yc'
_symmetry_space_group_name_H-M 'C 1 2/c 1'
_atom_sites_solution_hydrogens geom
_atom_sites_solution_primary direct
_atom_sites_solution_secondary difmap
_audit_creation_method SHELXL-97
_cell_angle_alpha 90.00
_cell_angle_beta 124.980(4)
_cell_angle_gamma 90.00
_cell_formula_units_Z 4
_cell_length_a 21.417(3)
_cell_length_b 13.818(3)
_cell_length_c 18.483(3)
_cell_measurement_temperature 173(2)
_cell_volume 4481.7(14)
_computing_cell_refinement 'Bruker SMART'
_computing_data_collection 'Bruker SMART'
_computing_data_reduction 'Bruker SAINT'
_computing_molecular_graphics 'Bruker SHELXTL'
_computing_publication_material 'Bruker SHELXTL'
_computing_structure_refinement 'SHELXL-97 (Sheldrick, 1997)'
_computing_structure_solution 'SHELXS-97 (Sheldrick, 1990)'
_diffrn_ambient_temperature 173(2)
_diffrn_measured_fraction_theta_full 0.997
_diffrn_measured_fraction_theta_max 0.997
_diffrn_measurement_device_type 'CCD area detector'
_diffrn_measurement_method 'phi and omega scans'
_diffrn_radiation_monochromator graphite
_diffrn_radiation_source 'fine-focus sealed tube'
_diffrn_radiation_type MoK\a
_diffrn_radiation_wavelength 0.71073
_diffrn_reflns_av_R_equivalents 0.0238
_diffrn_reflns_av_sigmaI/netI 0.0184
_diffrn_reflns_limit_h_max 23
_diffrn_reflns_limit_h_min -23
_diffrn_reflns_limit_k_max 15
_diffrn_reflns_limit_k_min -15
_diffrn_reflns_limit_l_max 20
_diffrn_reflns_limit_l_min -20
_diffrn_reflns_number 13342
_diffrn_reflns_theta_full 23.26
_diffrn_reflns_theta_max 23.26
_diffrn_reflns_theta_min 1.88
_exptl_absorpt_coefficient_mu 5.193
_exptl_absorpt_correction_T_max 0.536
_exptl_absorpt_correction_T_min 0.408
_exptl_absorpt_correction_type empirical
_exptl_absorpt_process_details SADABS
_exptl_crystal_colour orange
_exptl_crystal_density_diffrn 1.663
_exptl_crystal_density_meas ?
_exptl_crystal_density_method 'not measured'
_exptl_crystal_description rod
_exptl_crystal_F_000 2184
_exptl_crystal_size_max 0.20
_exptl_crystal_size_mid 0.15
_exptl_crystal_size_min 0.12
_refine_diff_density_max 1.315
_refine_diff_density_min -0.460
_refine_diff_density_rms 0.078
_refine_ls_extinction_method none
_refine_ls_goodness_of_fit_ref 1.119
_refine_ls_hydrogen_treatment constr
_refine_ls_matrix_type full
_refine_ls_number_parameters 267
_refine_ls_number_reflns 3216
_refine_ls_number_restraints 0
_refine_ls_restrained_S_all 1.119
_refine_ls_R_factor_all 0.0239
_refine_ls_R_factor_gt 0.0222
_refine_ls_shift/su_max 0.006
_refine_ls_shift/su_mean 0.000
_refine_ls_structure_factor_coef Fsqd
_refine_ls_weighting_details 'calc w=1/[\s^2^(Fo^2^)+(0.0244P)^2^+16.5022P] where P=(Fo^2^+2Fc^2^)/3'
_refine_ls_weighting_scheme calc
_refine_ls_wR_factor_gt 0.0558
_refine_ls_wR_factor_ref 0.0567
_reflns_number_gt 3040
_reflns_number_total 3216
_reflns_threshold_expression >2sigma(I)
_cod_data_source_file 2010-69.cif
_cod_data_source_block 10mr022ss
_cod_depositor_comments
;
The following automatic conversions were performed:

'_symmetry_cell_setting' value 'Monoclinic' changed to 'monoclinic'
according to the built-in table from CIF Core dictionary named
'cif_core.dic' version 2.4.1 from 2010-06-29.

Automatic conversion script
Id: cif_fix_values 1891 2012-01-12 08:04:46Z andrius 

The following automatic conversions were performed:

'_exptl_crystal_density_meas' value 'not measured' was changed to '?'
- the value is perceived as not measured.

Automatic conversion script
Id: cif_fix_values 3008 2015-01-20 13:52:24Z robertas 
;
_cod_original_cell_volume 4481.7(13)
_cod_original_sg_symbol_H-M C2/c
_cod_database_code 1512942

loop_
_symmetry_equiv_pos_as_xyz
'x, y, z'
'-x, y, -z+1/2'
'x+1/2, y+1/2, z'
'-x+1/2, y+1/2, -z+1/2'
'-x, -y, -z'
'x, -y, z-1/2'
'-x+1/2, -y+1/2, -z'
'x+1/2, -y+1/2, z-1/2'

loop_
_atom_site_label
_atom_site_type_symbol
_atom_site_fract_x
_atom_site_fract_y
_atom_site_fract_z
_atom_site_U_iso_or_equiv
_atom_site_adp_type
_atom_site_occupancy
_atom_site_symmetry_multiplicity
_atom_site_calc_flag
_atom_site_refinement_flags
W1 W 1.013240(10) 0.727219(15) 0.073611(11) 0.03444(9) Uani 1 1 d .
O1 O 1.0870(2) 0.7563(3) 0.0672(2) 0.0512(9) Uani 1 1 d .
O2 O 0.93609(19) 0.7263(3) -0.0478(2) 0.0507(9) Uani 1 1 d .
O3 O 0.98653(16) 0.8586(2) 0.08551(19) 0.0372(7) Uani 1 1 d .
O4 O 0.91972(16) 0.6978(2) 0.08847(19) 0.0368(7) Uani 1 1 d .
O5 O 0.9168(2) 1.1470(2) 0.1598(2) 0.0517(9) Uani 1 1 d .
O6 O 1.07132(17) 0.7300(2) 0.20372(19) 0.0368(7) Uani 1 1 d .
O7 O 1.28869(17) 0.5376(3) 0.3009(2) 0.0486(9) Uani 1 1 d .
O8 O 1.02185(19) 0.5935(3) 0.0804(2) 0.0512(9) Uani 1 1 d .
C1 C 0.8600(3) 0.6933(6) -0.1054(4) 0.0715(18) Uani 1 1 d .
H1A H 0.8263 0.7336 -0.0971 0.086 Uiso 1 1 calc R
H1B H 0.8566 0.6258 -0.0902 0.086 Uiso 1 1 calc R
C2 C 0.8334(5) 0.6978(8) -0.1985(5) 0.129(4) Uani 1 1 d .
H2A H 0.8266 0.7655 -0.2173 0.193 Uiso 1 1 calc R
H2B H 0.7847 0.6636 -0.2351 0.193 Uiso 1 1 calc R
H2C H 0.8711 0.6672 -0.2051 0.193 Uiso 1 1 calc R
C3 C 0.9487(2) 0.9002(3) 0.1152(3) 0.0318(10) Uani 1 1 d .
C4 C 0.9523(2) 1.0011(3) 0.1208(3) 0.0360(11) Uani 1 1 d .
H4 H 0.9807 1.0359 0.1045 0.043 Uiso 1 1 calc R
C5 C 0.9148(2) 1.0501(3) 0.1500(3) 0.0381(11) Uani 1 1 d .
C6 C 0.8711(2) 0.9993(3) 0.1722(3) 0.0390(11) Uani 1 1 d .
H6 H 0.8445 1.0332 0.1913 0.047 Uiso 1 1 calc R
C7 C 0.8675(2) 0.9019(3) 0.1660(3) 0.0334(10) Uani 1 1 d .
H7 H 0.8377 0.8684 0.1811 0.040 Uiso 1 1 calc R
C8 C 0.9059(2) 0.8477(3) 0.1382(2) 0.0293(9) Uani 1 1 d .
C9 C 0.8946(2) 0.7456(3) 0.1246(3) 0.0297(10) Uani 1 1 d .
C10 C 0.8467(2) 0.6906(3) 0.1449(3) 0.0306(9) Uani 1 1 d .
C11 C 0.7849(2) 0.6387(3) 0.0784(3) 0.0349(10) Uani 1 1 d .
H11 H 0.7744 0.6392 0.0210 0.042 Uiso 1 1 calc R
C12 C 0.9576(4) 1.2034(4) 0.1345(4) 0.0613(16) Uani 1 1 d .
H12A H 1.0116 1.1853 0.1712 0.092 Uiso 1 1 calc R
H12B H 0.9525 1.2723 0.1428 0.092 Uiso 1 1 calc R
H12C H 0.9366 1.1912 0.0723 0.092 Uiso 1 1 calc R
C13 C 1.1355(2) 0.6851(3) 0.2689(3) 0.0302(9) Uani 1 1 d .
C14 C 1.1825(2) 0.6335(3) 0.2540(3) 0.0372(11) Uani 1 1 d .
H14 H 1.1716 0.6315 0.1964 0.045 Uiso 1 1 calc R
C15 C 1.2460(2) 0.5845(3) 0.3234(3) 0.0373(11) Uani 1 1 d .
C16 C 1.2623(2) 0.5860(3) 0.4078(3) 0.0377(11) Uani 1 1 d .
H16 H 1.3048 0.5516 0.4548 0.045 Uiso 1 1 calc R
C17 C 1.3562(3) 0.4892(4) 0.3707(4) 0.0620(16) Uani 1 1 d .
H17A H 1.3905 0.5364 0.4160 0.093 Uiso 1 1 calc R
H17B H 1.3820 0.4586 0.3467 0.093 Uiso 1 1 calc R
H17C H 1.3423 0.4397 0.3970 0.093 Uiso 1 1 calc R
C18 C 0.9980(4) 0.5123(4) 0.1064(4) 0.0690(17) Uani 1 1 d .
H18 H 1.0275 0.4595 0.1019 0.083 Uiso 1 1 calc R
C19 C 0.9300(8) 0.4768(8) 0.0578(9) 0.068(3) Uani 0.50 1 d P
H19A H 0.9256 0.4225 0.0887 0.102 Uiso 0.50 1 calc PR
H19B H 0.9201 0.4540 0.0019 0.102 Uiso 0.50 1 calc PR
H19C H 0.8929 0.5270 0.0460 0.102 Uiso 0.50 1 calc PR
C20 C 1.0180(8) 0.4974(8) 0.1896(7) 0.066(3) Uani 0.50 1 d P
H20A H 1.0102 0.5571 0.2121 0.099 Uiso 0.50 1 calc PR
H20B H 1.0718 0.4786 0.2278 0.099 Uiso 0.50 1 calc PR
H20C H 0.9864 0.4458 0.1892 0.099 Uiso 0.50 1 calc PR

loop_
_atom_site_aniso_label
_atom_site_aniso_U_11
_atom_site_aniso_U_22
_atom_site_aniso_U_33
_atom_site_aniso_U_23
_atom_site_aniso_U_13
_atom_site_aniso_U_12
W1 0.03083(12) 0.05165(15) 0.02411(12) -0.00271(8) 0.01767(9) -0.00359(8)
O1 0.047(2) 0.072(2) 0.044(2) -0.0011(17) 0.0314(18) -0.0038(17)
O2 0.0371(19) 0.086(3) 0.0218(17) -0.0051(16) 0.0128(15) -0.0039(17)
O3 0.0293(15) 0.0480(19) 0.0340(16) 0.0109(14) 0.0179(14) -0.0014(14)
O4 0.0332(16) 0.0477(19) 0.0357(17) -0.0047(15) 0.0233(15) -0.0081(14)
O5 0.058(2) 0.036(2) 0.053(2) 0.0025(16) 0.0261(18) -0.0005(16)
O6 0.0334(17) 0.051(2) 0.0228(16) 0.0005(13) 0.0143(14) 0.0136(14)
O7 0.0371(18) 0.065(2) 0.0445(19) 0.0009(17) 0.0241(16) 0.0209(16)
O8 0.055(2) 0.060(2) 0.057(2) -0.0167(17) 0.0430(19) -0.0093(17)
C1 0.048(3) 0.114(5) 0.038(3) 0.003(3) 0.017(3) 0.012(3)
C2 0.083(6) 0.185(10) 0.071(5) -0.036(6) 0.016(4) 0.028(6)
C3 0.020(2) 0.048(3) 0.019(2) 0.0071(19) 0.0068(18) 0.0016(19)
C4 0.028(2) 0.040(3) 0.030(2) 0.009(2) 0.011(2) -0.004(2)
C5 0.033(2) 0.040(3) 0.028(2) 0.002(2) 0.010(2) 0.000(2)
C6 0.034(2) 0.044(3) 0.034(2) 0.002(2) 0.017(2) 0.004(2)
C7 0.031(2) 0.040(3) 0.028(2) 0.0002(19) 0.0162(19) -0.005(2)
C8 0.023(2) 0.039(3) 0.020(2) 0.0042(18) 0.0091(18) 0.0002(18)
C9 0.023(2) 0.043(3) 0.019(2) 0.0027(18) 0.0096(18) -0.0030(19)
C10 0.027(2) 0.033(2) 0.030(2) 0.0006(19) 0.0159(19) 0.0017(19)
C11 0.030(2) 0.045(3) 0.027(2) -0.001(2) 0.0150(19) -0.005(2)
C12 0.074(4) 0.039(3) 0.064(4) 0.011(3) 0.036(3) -0.008(3)
C13 0.026(2) 0.035(2) 0.029(2) 0.0006(19) 0.0153(19) 0.0044(19)
C14 0.036(2) 0.048(3) 0.031(2) 0.002(2) 0.021(2) 0.007(2)
C15 0.030(2) 0.039(3) 0.046(3) -0.002(2) 0.024(2) 0.005(2)
C16 0.028(2) 0.046(3) 0.032(2) 0.003(2) 0.012(2) 0.010(2)
C17 0.051(3) 0.076(4) 0.058(3) 0.010(3) 0.031(3) 0.036(3)
C18 0.092(5) 0.052(4) 0.087(5) 0.019(3) 0.065(4) 0.021(4)
C19 0.102(10) 0.039(6) 0.104(10) -0.003(6) 0.084(9) -0.005(7)
C20 0.089(9) 0.057(7) 0.050(7) 0.004(6) 0.039(7) -0.008(6)

loop_
_atom_type_symbol
_atom_type_description
_atom_type_scat_dispersion_real
_atom_type_scat_dispersion_imag
_atom_type_scat_source
C C 0.0033 0.0016 'International Tables Vol C Tables 4.2.6.8 and 6.1.1.4'
H H 0.0000 0.0000 'International Tables Vol C Tables 4.2.6.8 and 6.1.1.4'
O O 0.0106 0.0060 'International Tables Vol C Tables 4.2.6.8 and 6.1.1.4'
W W -0.8490 6.8722 'International Tables Vol C Tables 4.2.6.8 and 6.1.1.4'

loop_
_geom_angle_atom_site_label_1
_geom_angle_atom_site_label_2
_geom_angle_atom_site_label_3
_geom_angle
_geom_angle_site_symmetry_1
_geom_angle_site_symmetry_3
O1 W1 O8 100.39(16) . .
O1 W1 O2 97.74(16) . .
O8 W1 O2 93.40(15) . .
O1 W1 O3 97.56(15) . .
O8 W1 O3 160.54(12) . .
O2 W1 O3 91.55(14) . .
O1 W1 O6 96.84(15) . .
O8 W1 O6 88.17(13) . .
O2 W1 O6 164.80(14) . .
O3 W1 O6 82.29(12) . .
O1 W1 O4 176.02(14) . .
O8 W1 O4 82.55(12) . .
O2 W1 O4 84.70(13) . .
O3 W1 O4 79.18(11) . .
O6 W1 O4 80.51(12) . .
C1 O2 W1 138.3(3) . .
C3 O3 W1 136.8(3) . .
C9 O4 W1 131.5(3) . .
C5 O5 C12 118.2(4) . .
C13 O6 W1 133.2(3) . .
C15 O7 C17 116.9(4) . .
C18 O8 W1 140.0(3) . .
O2 C1 C2 111.9(6) . .
O2 C1 H1A 109.2 . .
C2 C1 H1A 109.2 . .
O2 C1 H1B 109.2 . .
C2 C1 H1B 109.2 . .
H1A C1 H1B 107.9 . .
C1 C2 H2A 109.5 . .
C1 C2 H2B 109.5 . .
H2A C2 H2B 109.5 . .
C1 C2 H2C 109.5 . .
H2A C2 H2C 109.5 . .
H2B C2 H2C 109.5 . .
O3 C3 C4 115.9(4) . .
O3 C3 C8 123.5(4) . .
C4 C3 C8 120.6(4) . .
C5 C4 C3 120.0(4) . .
C5 C4 H4 120.0 . .
C3 C4 H4 120.0 . .
O5 C5 C4 124.1(4) . .
O5 C5 C6 115.6(4) . .
C4 C5 C6 120.3(4) . .
C7 C6 C5 119.4(4) . .
C7 C6 H6 120.3 . .
C5 C6 H6 120.3 . .
C6 C7 C8 122.8(4) . .
C6 C7 H7 118.6 . .
C8 C7 H7 118.6 . .
C3 C8 C7 116.9(4) . .
C3 C8 C9 121.9(4) . .
C7 C8 C9 120.8(4) . .
O4 C9 C8 122.0(4) . .
O4 C9 C10 115.6(4) . .
C8 C9 C10 122.2(4) . .
C11 C10 C13 118.5(4) . 2_755
C11 C10 C9 119.2(4) . .
C13 C10 C9 122.2(4) 2_755 .
C16 C11 C10 122.6(4) 2_755 .
C16 C11 H11 118.7 2_755 .
C10 C11 H11 118.7 . .
O5 C12 H12A 109.5 . .
O5 C12 H12B 109.5 . .
H12A C12 H12B 109.5 . .
O5 C12 H12C 109.5 . .
H12A C12 H12C 109.5 . .
H12B C12 H12C 109.5 . .
O6 C13 C14 122.9(4) . .
O6 C13 C10 117.4(4) . 2_755
C14 C13 C10 119.7(4) . 2_755
C13 C14 C15 120.2(4) . .
C13 C14 H14 119.9 . .
C15 C14 H14 119.9 . .
O7 C15 C16 124.6(4) . .
O7 C15 C14 114.8(4) . .
C16 C15 C14 120.6(4) . .
C11 C16 C15 118.3(4) 2_755 .
C11 C16 H16 120.8 2_755 .
C15 C16 H16 120.8 . .
O7 C17 H17A 109.5 . .
O7 C17 H17B 109.5 . .
H17A C17 H17B 109.5 . .
O7 C17 H17C 109.5 . .
H17A C17 H17C 109.5 . .
H17B C17 H17C 109.5 . .
C19 C18 C20 103.2(9) . .
C19 C18 O8 122.9(8) . .
C20 C18 O8 124.1(8) . .
C19 C18 H18 100.4 . .
C20 C18 H18 100.4 . .
O8 C18 H18 100.4 . .
C18 C19 H19A 109.5 . .
C18 C19 H19B 109.5 . .
H19A C19 H19B 109.5 . .
C18 C19 H19C 109.5 . .
H19A C19 H19C 109.5 . .
H19B C19 H19C 109.5 . .
C18 C20 H20A 109.5 . .
C18 C20 H20B 109.5 . .
H20A C20 H20B 109.5 . .
C18 C20 H20C 109.5 . .
H20A C20 H20C 109.5 . .
H20B C20 H20C 109.5 . .

loop_
_geom_bond_atom_site_label_1
_geom_bond_atom_site_label_2
_geom_bond_distance
_geom_bond_site_symmetry_2
W1 O1 1.698(3) .
W1 O8 1.854(4) .
W1 O2 1.874(3) .
W1 O3 1.954(3) .
W1 O6 1.975(3) .
W1 O4 2.210(3) .
O2 C1 1.417(7) .
O3 C3 1.341(5) .
O4 C9 1.258(5) .
O5 C5 1.349(6) .
O5 C12 1.435(6) .
O6 C13 1.351(5) .
O7 C15 1.366(5) .
O7 C17 1.437(6) .
O8 C18 1.426(7) .
C1 C2 1.471(10) .
C1 H1A 0.9900 .
C1 H1B 0.9900 .
C2 H2A 0.9800 .
C2 H2B 0.9800 .
C2 H2C 0.9800 .
C3 C4 1.397(6) .
C3 C8 1.411(6) .
C4 C5 1.375(6) .
C4 H4 0.9500 .
C5 C6 1.405(6) .
C6 C7 1.349(6) .
C6 H6 0.9500 .
C7 C8 1.411(6) .
C7 H7 0.9500 .
C8 C9 1.429(6) .
C9 C10 1.487(6) .
C10 C11 1.383(6) .
C10 C13 1.412(6) 2_755
C11 C16 1.382(6) 2_755
C11 H11 0.9500 .
C12 H12A 0.9800 .
C12 H12B 0.9800 .
C12 H12C 0.9800 .
C13 C14 1.384(6) .
C13 C10 1.412(6) 2_755
C14 C15 1.398(6) .
C14 H14 0.9500 .
C15 C16 1.389(6) .
C16 C11 1.382(6) 2_755
C16 H16 0.9500 .
C17 H17A 0.9800 .
C17 H17B 0.9800 .
C17 H17C 0.9800 .
C18 C19 1.290(13) .
C18 C20 1.355(12) .
C18 H18 1.0000 .
C19 H19A 0.9800 .
C19 H19B 0.9800 .
C19 H19C 0.9800 .
C20 H20A 0.9800 .
C20 H20B 0.9800 .
C20 H20C 0.9800 .
